data_1522245
loop_
_publ_author_name
'Wu, X.S.'
'Gao, J.'

_publ_section_title
;
 The influence of La substitution for Ba in Y Ba2 Cu3 Oy cuprates
;
_journal_name_full 'Physica C (Amsterdam)'
_journal_page_first 215
_journal_page_last 222
_journal_volume 315
_journal_year 1999
_chemical_formula_sum 'Ba1.75 Cu3 La0.25 O7 Y'
_chemical_name_systematic 'Y (Ba1.75 La0.25) Cu3 O7'
_space_group_IT_number 47
_symmetry_space_group_name_Hall '-P 2 2'
_symmetry_space_group_name_H-M 'P m m m'
_cell_angle_alpha 90
_cell_angle_beta 90
_cell_angle_gamma 90
_cell_formula_units_Z 1
_cell_length_a 3.8807
_cell_length_b 3.8245
_cell_length_c 11.6324
_cell_volume 172.645
_citation_journal_id_ASTM PHYCE6
_cod_data_source_file Wu_PHYCE6_1999_623.cif
_cod_data_source_block Ba1.75Cu3La0.25O7Y1
_cod_original_formula_sum 'Ba1.75 Cu3 La0.25 O7 Y1'
_cod_database_code 1522245

loop_
_symmetry_equiv_pos_as_xyz
x,y,z
-x,-y,z
x,-y,-z
-x,y,-z
-x,-y,-z
x,y,-z
-x,y,z
x,-y,z

loop_
_atom_site_label
_atom_site_type_symbol
_atom_site_fract_x
_atom_site_fract_y
_atom_site_fract_z
_atom_site_occupancy
_atom_site_U_iso_or_equiv
La1 La+3 0.5 0.5 0.1843 0.125 0.0
Cu1 Cu+2 0 0 0 1 0.0
Ba1 Ba+2 0.5 0.5 0.1843 0.875 0.0
O4 O-2 0.5 0 0.3672 1 0.0
Y1 Y+3 0.5 0.5 0.5 1 0.0
Cu2 Cu+2 0 0 0.3549 1 0.0
O5 O-2 0 0.5 0.3882 1 0.0
O3 O-2 0 0 0.1668 1 0.0
O2 O-2 0 0.5 0 0.5 0.0
O1 O-2 0.5 0 0 0.5 0.0
